data_2203564
loop_
_publ_author_name
'You, Zhong-Lu'
'Zhu, Hai-Liang'
'Liu, Wei-Sheng'

_publ_section_title
;{2-[(1,5-Dimethyl-2-phenyl-3-oxo-2,3-dihydro-1<i>H</i>-pyrazol-4-ylimino)methyl]phenoxy}acetic
 acid methanol hemisolvate
;
_journal_issue 5
_journal_name_full 'Acta Crystallographica Section E'
_journal_page_first o801
_journal_page_last o803
_journal_paper_doi 10.1107/S1600536804008281
_journal_volume 60
_journal_year 2004
_chemical_formula_iupac 'C20 H19 N3 O4, 0.5C H4 O'
_chemical_formula_moiety 'C20 H19 N3 O4, 0.5C H4 O'
_chemical_formula_sum 'C20.5 H21 N3 O4.5'
_chemical_formula_weight 381.41
_chemical_name_systematic
;
{2-[(1,5-Dimethyl-2-phenyl-3-oxo-2,3-dihydro-1H-pyrazol-4-
ylimino)methyl]phenoxy}acetic acid--methanol (2/1)
;
_space_group_IT_number 2
_symmetry_cell_setting triclinic
_symmetry_space_group_name_Hall '-P 1'
_symmetry_space_group_name_H-M 'P -1'
_atom_sites_solution_hydrogens geom
_atom_sites_solution_primary direct
_atom_sites_solution_secondary difmap
_audit_creation_method SHELXL-97
_cell_angle_alpha 98.05(3)
_cell_angle_beta 110.25(3)
_cell_angle_gamma 107.55(3)
_cell_formula_units_Z 4
_cell_length_a 11.264(2)
_cell_length_b 12.324(3)
_cell_length_c 16.137(3)
_cell_measurement_reflns_used 3180
_cell_measurement_temperature 293(2)
_cell_measurement_theta_max 23.119
_cell_measurement_theta_min 2.752
_cell_volume 1927.6(10)
_computing_cell_refinement SMART
_computing_data_collection 'SMART (Siemens, 1996)'
_computing_data_reduction 'SAINT (Siemens, 1996)'
_computing_molecular_graphics 'SHELXTL (Sheldrick, 1997b)'
_computing_publication_material SHELXTL
_computing_structure_refinement 'SHELXL97 (Sheldrick, 1997a)'
_computing_structure_solution 'SHELXS97 (Sheldrick, 1997a)'
_diffrn_ambient_temperature 293(2)
_diffrn_measured_fraction_theta_full 0.982
_diffrn_measured_fraction_theta_max 0.947
_diffrn_measurement_device_type 'Bruker SMART CCD area-detector'
_diffrn_measurement_method '\f and \w'
_diffrn_radiation_monochromator graphite
_diffrn_radiation_source 'fine-focus sealed tube'
_diffrn_radiation_type MoK\a
_diffrn_radiation_wavelength 0.71073
_diffrn_reflns_av_R_equivalents 0.0352
_diffrn_reflns_av_sigmaI/netI 0.1276
_diffrn_reflns_limit_h_max 13
_diffrn_reflns_limit_h_min -12
_diffrn_reflns_limit_k_max 15
_diffrn_reflns_limit_k_min -15
_diffrn_reflns_limit_l_max 14
_diffrn_reflns_limit_l_min -20
_diffrn_reflns_number 8968
_diffrn_reflns_theta_full 25.00
_diffrn_reflns_theta_max 26.50
_diffrn_reflns_theta_min 1.40
_diffrn_standards_decay_% 0
_diffrn_standards_interval_count 0
_diffrn_standards_interval_time 0
_diffrn_standards_number 0
_exptl_absorpt_coefficient_mu 0.094
_exptl_absorpt_correction_T_max 0.9879
_exptl_absorpt_correction_T_min 0.9714
_exptl_absorpt_correction_type multi-scan
_exptl_absorpt_process_details '(SADABS; Sheldrick, 1996)'
_exptl_crystal_colour yellow
_exptl_crystal_density_diffrn 1.314
_exptl_crystal_density_method 'not measured'
_exptl_crystal_description block
_exptl_crystal_F_000 804
_exptl_crystal_size_max 0.31
_exptl_crystal_size_mid 0.22
_exptl_crystal_size_min 0.13
_refine_diff_density_max 0.175
_refine_diff_density_min -0.176
_refine_ls_extinction_method none
_refine_ls_goodness_of_fit_ref 0.889
_refine_ls_hydrogen_treatment mixed
_refine_ls_matrix_type full
_refine_ls_number_parameters 513
_refine_ls_number_reflns 7577
_refine_ls_number_restraints 1
_refine_ls_restrained_S_all 0.889
_refine_ls_R_factor_all 0.1860
_refine_ls_R_factor_gt 0.0677
_refine_ls_shift/su_max 0.000
_refine_ls_shift/su_mean 0.000
_refine_ls_structure_factor_coef Fsqd
_refine_ls_weighting_details 'calc w = 1/[\s^2^(Fo^2^)+(0.0273P)^2^] where P = (Fo^2^+2Fc^2^)/3'
_refine_ls_weighting_scheme calc
_refine_ls_wR_factor_gt 0.0933
_refine_ls_wR_factor_ref 0.1228
_reflns_number_gt 2902
_reflns_number_total 7577
_reflns_threshold_expression I>2\s(I)
_cod_data_source_file ci6358.cif
_cod_data_source_block I
_cod_depositor_comments
;
The following automatic conversions were performed:
'_symmetry_cell_setting' value 'Triclinic' changed to 'triclinic'
according to '/home/saulius/struct/CIF-dictionaries/cif_core.dic'
dictionary named 'cif_core.dic' version 2.4.1 from 2010-06-29.

Automatic conversion script
Id: cif_fix_enum 1527 2010-12-29 10:47:43Z saulius 

The following automatic conversions were performed:

'_symmetry_cell_setting' value 'Triclinic' changed to 'triclinic'
according to /home/saulius/struct/CIF-dictionaries/cif_core.dic
dictionary named 'cif_core.dic' version 2.4.1 from 2010-06-29.

Automatic conversion script
Id: cif_fix_values 1715 2011-07-08 13:25:40Z adriana 
;
_cod_original_cell_volume 1927.6(7)
_cod_database_code 2203564

loop_
_symmetry_equiv_pos_as_xyz
'x, y, z'
'-x, -y, -z'

loop_
_atom_site_label
_atom_site_fract_x
_atom_site_fract_y
_atom_site_fract_z
_atom_site_U_iso_or_equiv
_atom_site_adp_type
_atom_site_calc_flag
_atom_site_refinement_flags
_atom_site_occupancy
_atom_site_type_symbol
O1 0.3384(3) 0.5134(2) 0.47778(18) 0.0800(9) Uani d . 1 O
O2 0.3570(3) 0.3700(2) 0.65947(16) 0.0920(9) Uani d . 1 O
H2A 0.3663 0.3167 0.6289 0.138 Uiso calc R 1 H
O3 0.3570(3) 0.5470(3) 0.6533(2) 0.0979(10) Uani d . 1 O
O4 0.6156(2) 0.80798(19) 0.42363(16) 0.0649(7) Uani d . 1 O
O5 0.5176(3) 0.3186(2) 0.86532(18) 0.0851(9) Uani d . 1 O
O6 0.6741(3) 0.4877(2) 1.03009(19) 0.0984(11) Uani d . 1 O
O7 0.6615(3) 0.6293(2) 0.96342(18) 0.1229(13) Uani d . 1 O
H7C 0.7192 0.6724 1.0139 0.184 Uiso calc R 1 H
O8 0.1949(3) 0.0312(2) 0.88442(18) 0.0853(9) Uani d . 1 O
O9 0.1598(4) 0.2271(3) 0.8804(2) 0.1250(13) Uani d D 1 O
N1 0.3152(3) 0.7943(2) 0.38448(17) 0.0491(8) Uani d . 1 N
N2 0.6312(3) 0.9875(2) 0.39129(19) 0.0588(9) Uani d . 1 N
N3 0.5489(3) 1.0523(2) 0.37423(18) 0.0533(8) Uani d . 1 N
N4 0.4522(3) -0.0153(3) 0.87472(18) 0.0589(9) Uani d . 1 N
N5 0.1226(3) -0.1683(3) 0.87198(19) 0.0594(9) Uani d . 1 N
N6 0.1708(3) -0.2577(3) 0.85894(18) 0.0575(8) Uani d . 1 N
C1 0.2001(3) 0.6066(3) 0.3982(2) 0.0465(9) Uani d . 1 C
C2 0.2084(4) 0.5140(3) 0.4375(2) 0.0567(10) Uani d . 1 C
C3 0.0923(4) 0.4298(3) 0.4348(2) 0.0634(11) Uani d . 1 C
H3A 0.0990 0.3695 0.4628 0.076 Uiso calc R 1 H
C4 -0.0328(4) 0.4359(3) 0.3905(3) 0.0672(12) Uani d . 1 C
H4A -0.1109 0.3794 0.3886 0.081 Uiso calc R 1 H
C5 -0.0438(4) 0.5243(4) 0.3491(2) 0.0718(12) Uani d . 1 C
H5A -0.1291 0.5269 0.3179 0.086 Uiso calc R 1 H
C6 0.0716(4) 0.6085(3) 0.3542(2) 0.0595(11) Uani d . 1 C
H6A 0.0636 0.6692 0.3271 0.071 Uiso calc R 1 H
C7 0.3551(4) 0.4251(3) 0.5238(3) 0.0690(12) Uani d . 1 C
H7A 0.4399 0.4163 0.5291 0.083 Uiso calc R 1 H
H7B 0.2808 0.3500 0.4876 0.083 Uiso calc R 1 H
C8 0.3572(4) 0.4553(4) 0.6184(3) 0.0623(11) Uani d . 1 C
C9 0.3213(3) 0.6986(3) 0.4023(2) 0.0525(10) Uani d . 1 C
H9A 0.4032 0.6869 0.4181 0.063 Uiso calc R 1 H
C10 0.4290(3) 0.8811(3) 0.3851(2) 0.0434(9) Uani d . 1 C
C11 0.5613(4) 0.8810(3) 0.4015(2) 0.0523(10) Uani d . 1 C
C12 0.4258(4) 0.9866(3) 0.3675(2) 0.0483(9) Uani d . 1 C
C13 0.3110(3) 1.0280(3) 0.3470(2) 0.0671(11) Uani d . 1 C
H13A 0.2949 1.0513 0.2911 0.101 Uiso calc R 1 H
H13B 0.3334 1.0943 0.3964 0.101 Uiso calc R 1 H
H13C 0.2303 0.9651 0.3403 0.101 Uiso calc R 1 H
C14 0.5909(3) 1.1631(3) 0.3508(2) 0.0694(12) Uani d . 1 C
H14A 0.5259 1.1996 0.3483 0.104 Uiso calc R 1 H
H14B 0.5951 1.1480 0.2921 0.104 Uiso calc R 1 H
H14C 0.6793 1.2150 0.3967 0.104 Uiso calc R 1 H
C15 0.7715(4) 1.0352(3) 0.4077(3) 0.0490(10) Uani d . 1 C
C16 0.8666(4) 1.1112(3) 0.4915(3) 0.0591(11) Uani d . 1 C
H16A 0.8393 1.1343 0.5370 0.071 Uiso calc R 1 H
C17 1.0025(4) 1.1527(3) 0.5073(3) 0.0695(13) Uani d . 1 C
H17A 1.0675 1.2039 0.5639 0.083 Uiso calc R 1 H
C18 1.0430(4) 1.1191(3) 0.4403(3) 0.0700(13) Uani d . 1 C
H18A 1.1352 1.1463 0.4517 0.084 Uiso calc R 1 H
C19 0.9463(4) 1.0447(3) 0.3557(3) 0.0721(12) Uani d . 1 C
H19A 0.9730 1.0227 0.3097 0.087 Uiso calc R 1 H
C20 0.8108(4) 1.0034(3) 0.3400(3) 0.0659(12) Uani d . 1 C
H20A 0.7455 0.9535 0.2830 0.079 Uiso calc R 1 H
C21 0.6052(4) 0.1687(3) 0.8784(2) 0.0593(11) Uani d . 1 C
C22 0.6233(5) 0.2837(4) 0.8688(3) 0.0672(12) Uani d . 1 C
C23 0.7411(5) 0.3521(4) 0.8629(3) 0.0863(15) Uani d . 1 C
H23A 0.7532 0.4283 0.8570 0.104 Uiso calc R 1 H
C24 0.8395(5) 0.3079(5) 0.8657(3) 0.0964(16) Uani d . 1 C
H24A 0.9178 0.3540 0.8609 0.116 Uiso calc R 1 H
C25 0.8247(5) 0.1965(4) 0.8756(3) 0.0892(14) Uani d . 1 C
H25A 0.8929 0.1675 0.8785 0.107 Uiso calc R 1 H
C26 0.7083(4) 0.1287(4) 0.8810(2) 0.0753(13) Uani d . 1 C
H26A 0.6980 0.0527 0.8868 0.090 Uiso calc R 1 H
C27 0.5375(4) 0.4397(4) 0.8705(3) 0.0876(14) Uani d . 1 C
H27A 0.4501 0.4483 0.8542 0.105 Uiso calc R 1 H
H27B 0.5729 0.4632 0.8261 0.105 Uiso calc R 1 H
C28 0.6343(4) 0.5203(4) 0.9643(3) 0.0722(13) Uani d . 1 C
C29 0.4805(4) 0.0966(3) 0.8836(2) 0.0619(11) Uani d . 1 C
H29A 0.4216 0.1308 0.8933 0.074 Uiso calc R 1 H
C30 0.3306(4) -0.0879(3) 0.8751(2) 0.0526(10) Uani d . 1 C
C31 0.3003(4) -0.2065(3) 0.8668(2) 0.0523(10) Uani d . 1 C
C32 0.2174(4) -0.0621(3) 0.8789(2) 0.0575(11) Uani d . 1 C
C33 0.3888(4) -0.2739(3) 0.8665(2) 0.0741(12) Uani d . 1 C
H33A 0.3453 -0.3366 0.8106 0.111 Uiso calc R 1 H
H33B 0.4037 -0.3067 0.9180 0.111 Uiso calc R 1 H
H33C 0.4749 -0.2220 0.8707 0.111 Uiso calc R 1 H
C34 0.1174(3) -0.3653(3) 0.8845(2) 0.0694(12) Uani d . 1 C
H34A 0.1701 -0.4130 0.8818 0.104 Uiso calc R 1 H
H34B 0.0237 -0.4090 0.8427 0.104 Uiso calc R 1 H
H34C 0.1232 -0.3445 0.9458 0.104 Uiso calc R 1 H
C35 -0.0188(4) -0.1951(4) 0.8470(3) 0.0572(11) Uani d . 1 C
C36 -0.0609(5) -0.1419(3) 0.9049(3) 0.0761(13) Uani d . 1 C
H36A 0.0034 -0.0867 0.9599 0.091 Uiso calc R 1 H
C37 -0.1974(5) -0.1690(4) 0.8827(4) 0.0902(15) Uani d . 1 C
H37A -0.2258 -0.1315 0.9220 0.108 Uiso calc R 1 H
C38 -0.2916(5) -0.2516(5) 0.8022(4) 0.0888(16) Uani d . 1 C
H38A -0.3844 -0.2711 0.7873 0.107 Uiso calc R 1 H
C39 -0.2505(5) -0.3053(4) 0.7441(3) 0.0910(15) Uani d . 1 C
H39A -0.3149 -0.3610 0.6893 0.109 Uiso calc R 1 H
C40 -0.1132(5) -0.2770(4) 0.7663(3) 0.0817(14) Uani d . 1 C
H40A -0.0848 -0.3136 0.7266 0.098 Uiso calc R 1 H
C41 0.1441(4) 0.2554(4) 0.7992(3) 0.1163(19) Uani d . 1 C
H41A 0.1316 0.3294 0.8026 0.174 Uiso calc R 1 H
H41B 0.0656 0.1945 0.7500 0.174 Uiso calc R 1 H
H41C 0.2240 0.2622 0.7880 0.174 Uiso calc R 1 H
H9B 0.159(5) 0.1529(19) 0.873(3) 0.17(2) Uiso d D 1 H

loop_
_atom_site_aniso_label
_atom_site_aniso_U_11
_atom_site_aniso_U_22
_atom_site_aniso_U_33
_atom_site_aniso_U_12
_atom_site_aniso_U_13
_atom_site_aniso_U_23
O1 0.0709(18) 0.0682(19) 0.138(3) 0.0368(15) 0.0605(18) 0.0683(18)
O2 0.126(2) 0.091(2) 0.0621(19) 0.0524(19) 0.0292(17) 0.0275(17)
O3 0.088(2) 0.064(2) 0.116(3) 0.0305(18) 0.0230(18) -0.0098(19)
O4 0.0572(16) 0.0453(15) 0.092(2) 0.0220(13) 0.0229(14) 0.0336(15)
O5 0.083(2) 0.0525(19) 0.110(2) 0.0181(17) 0.0338(18) 0.0246(17)
O6 0.151(3) 0.071(2) 0.079(2) 0.0513(19) 0.037(2) 0.0388(18)
O7 0.186(3) 0.058(2) 0.091(2) 0.034(2) 0.023(2) 0.0353(18)
O8 0.098(2) 0.0459(18) 0.119(2) 0.0344(16) 0.0478(18) 0.0213(17)
O9 0.178(3) 0.067(3) 0.105(3) 0.056(2) 0.025(2) 0.016(2)
N1 0.0498(18) 0.0407(18) 0.051(2) 0.0120(15) 0.0160(15) 0.0178(16)
N2 0.049(2) 0.046(2) 0.081(2) 0.0177(17) 0.0216(17) 0.0288(18)
N3 0.053(2) 0.0383(18) 0.073(2) 0.0183(16) 0.0248(17) 0.0281(17)
N4 0.063(2) 0.048(2) 0.053(2) 0.0160(18) 0.0142(17) 0.0106(18)
N5 0.063(2) 0.044(2) 0.075(2) 0.0246(19) 0.0295(18) 0.0143(18)
N6 0.065(2) 0.046(2) 0.066(2) 0.0221(18) 0.0291(18) 0.0180(17)
C1 0.045(2) 0.038(2) 0.048(2) 0.0069(18) 0.0186(19) 0.0090(19)
C2 0.060(3) 0.045(2) 0.077(3) 0.017(2) 0.042(2) 0.022(2)
C3 0.074(3) 0.046(2) 0.085(3) 0.022(2) 0.046(3) 0.024(2)
C4 0.057(3) 0.054(3) 0.072(3) -0.006(2) 0.034(2) 0.006(2)
C5 0.051(3) 0.076(3) 0.070(3) 0.008(2) 0.019(2) 0.013(3)
C6 0.054(2) 0.055(3) 0.054(3) 0.011(2) 0.014(2) 0.011(2)
C7 0.076(3) 0.055(3) 0.109(4) 0.035(2) 0.057(3) 0.046(3)
C8 0.047(2) 0.054(3) 0.066(3) 0.011(2) 0.011(2) 0.006(3)
C9 0.048(2) 0.051(2) 0.061(3) 0.018(2) 0.0224(19) 0.023(2)
C10 0.044(2) 0.041(2) 0.042(2) 0.0132(19) 0.0158(18) 0.0166(18)
C11 0.057(3) 0.039(2) 0.052(3) 0.013(2) 0.015(2) 0.021(2)
C12 0.049(2) 0.051(2) 0.047(2) 0.018(2) 0.0212(19) 0.016(2)
C13 0.064(3) 0.060(3) 0.089(3) 0.028(2) 0.036(2) 0.034(2)
C14 0.075(3) 0.052(2) 0.093(3) 0.026(2) 0.038(2) 0.040(2)
C15 0.039(2) 0.040(2) 0.061(3) 0.0098(19) 0.014(2) 0.023(2)
C16 0.067(3) 0.043(2) 0.060(3) 0.010(2) 0.026(2) 0.017(2)
C17 0.063(3) 0.050(3) 0.069(3) 0.003(2) 0.013(3) 0.017(2)
C18 0.048(3) 0.046(3) 0.107(4) 0.008(2) 0.026(3) 0.032(3)
C19 0.073(3) 0.069(3) 0.082(4) 0.025(3) 0.041(3) 0.023(3)
C20 0.057(3) 0.063(3) 0.061(3) 0.011(2) 0.016(2) 0.014(2)
C21 0.055(3) 0.056(3) 0.054(3) 0.011(2) 0.021(2) 0.007(2)
C22 0.071(3) 0.055(3) 0.066(3) 0.018(3) 0.025(2) 0.012(2)
C23 0.097(4) 0.064(3) 0.093(4) 0.012(3) 0.049(3) 0.022(3)
C24 0.109(4) 0.086(4) 0.090(4) 0.011(3) 0.063(3) 0.008(3)
C25 0.078(3) 0.088(4) 0.097(4) 0.023(3) 0.044(3) 0.010(3)
C26 0.068(3) 0.073(3) 0.082(3) 0.017(3) 0.038(3) 0.016(3)
C27 0.099(3) 0.062(3) 0.080(4) 0.020(3) 0.019(3) 0.022(3)
C28 0.094(3) 0.050(3) 0.076(4) 0.027(3) 0.034(3) 0.030(3)
C29 0.059(3) 0.058(3) 0.053(3) 0.015(2) 0.014(2) 0.007(2)
C30 0.048(2) 0.051(3) 0.050(3) 0.017(2) 0.012(2) 0.015(2)
C31 0.056(3) 0.051(3) 0.051(3) 0.023(2) 0.021(2) 0.013(2)
C32 0.068(3) 0.041(3) 0.059(3) 0.020(2) 0.022(2) 0.014(2)
C33 0.073(3) 0.064(3) 0.097(3) 0.033(2) 0.040(2) 0.026(2)
C34 0.087(3) 0.051(3) 0.075(3) 0.026(2) 0.037(2) 0.024(2)
C35 0.060(3) 0.059(3) 0.060(3) 0.026(2) 0.029(3) 0.017(2)
C36 0.081(4) 0.071(3) 0.082(4) 0.036(3) 0.037(3) 0.013(3)
C37 0.098(4) 0.100(4) 0.111(5) 0.058(3) 0.064(3) 0.042(4)
C38 0.072(3) 0.110(5) 0.105(5) 0.043(3) 0.041(4) 0.061(4)
C39 0.071(4) 0.123(4) 0.064(4) 0.026(3) 0.023(3) 0.017(3)
C40 0.068(3) 0.103(4) 0.067(3) 0.024(3) 0.030(3) 0.013(3)
C41 0.132(4) 0.088(4) 0.094(4) 0.048(3) 0.003(3) 0.021(3)

loop_
_atom_type_symbol
_atom_type_description
_atom_type_scat_dispersion_real
_atom_type_scat_dispersion_imag
_atom_type_scat_source
C C 0.0033 0.0016 'International Tables Vol C Tables 4.2.6.8 and 6.1.1.4'
H H 0.0000 0.0000 'International Tables Vol C Tables 4.2.6.8 and 6.1.1.4'
N N 0.0061 0.0033 'International Tables Vol C Tables 4.2.6.8 and 6.1.1.4'
O O 0.0106 0.0060 'International Tables Vol C Tables 4.2.6.8 and 6.1.1.4'

loop_
_geom_angle_atom_site_label_1
_geom_angle_atom_site_label_2
_geom_angle_atom_site_label_3
_geom_angle
C2 O1 C7 118.1(3)
C8 O2 H2A 109.5
C22 O5 C27 118.2(3)
C28 O7 H7C 109.5
C41 O9 H9B 108(3)
C9 N1 C10 120.9(3)
C11 N2 N3 109.4(3)
C11 N2 C15 127.4(3)
N3 N2 C15 122.6(3)
C12 N3 N2 108.7(3)
C12 N3 C14 128.9(3)
N2 N3 C14 121.4(3)
C29 N4 C30 121.0(3)
C32 N5 N6 109.2(3)
C32 N5 C35 126.2(3)
N6 N5 C35 120.7(3)
C31 N6 N5 107.7(3)
C31 N6 C34 125.8(3)
N5 N6 C34 118.4(3)
C6 C1 C2 117.4(3)
C6 C1 C9 120.6(3)
C2 C1 C9 122.0(3)
O1 C2 C3 124.0(3)
O1 C2 C1 115.3(3)
C3 C2 C1 120.7(4)
C4 C3 C2 119.5(4)
C4 C3 H3A 120.2
C2 C3 H3A 120.2
C5 C4 C3 120.7(4)
C5 C4 H4A 119.6
C3 C4 H4A 119.6
C6 C5 C4 119.3(4)
C6 C5 H5A 120.4
C4 C5 H5A 120.4
C5 C6 C1 122.3(4)
C5 C6 H6A 118.9
C1 C6 H6A 118.9
O1 C7 C8 112.1(3)
O1 C7 H7A 109.2
C8 C7 H7A 109.2
O1 C7 H7B 109.2
C8 C7 H7B 109.2
H7A C7 H7B 107.9
O3 C8 O2 122.1(5)
O3 C8 C7 123.7(4)
O2 C8 C7 114.1(4)
N1 C9 C1 120.3(3)
N1 C9 H9A 119.9
C1 C9 H9A 119.9
C12 C10 N1 122.0(3)
C12 C10 C11 108.3(3)
N1 C10 C11 129.7(3)
O4 C11 N2 122.7(3)
O4 C11 C10 132.4(3)
N2 C11 C10 104.9(3)
N3 C12 C10 108.6(3)
N3 C12 C13 123.0(3)
C10 C12 C13 128.4(3)
C12 C13 H13A 109.5
C12 C13 H13B 109.5
H13A C13 H13B 109.5
C12 C13 H13C 109.5
H13A C13 H13C 109.5
H13B C13 H13C 109.5
N3 C14 H14A 109.5
N3 C14 H14B 109.5
H14A C14 H14B 109.5
N3 C14 H14C 109.5
H14A C14 H14C 109.5
H14B C14 H14C 109.5
C20 C15 C16 120.6(4)
C20 C15 N2 119.3(4)
C16 C15 N2 120.1(4)
C15 C16 C17 119.3(4)
C15 C16 H16A 120.4
C17 C16 H16A 120.4
C18 C17 C16 120.5(4)
C18 C17 H17A 119.8
C16 C17 H17A 119.8
C17 C18 C19 119.7(4)
C17 C18 H18A 120.1
C19 C18 H18A 120.1
C20 C19 C18 119.8(4)
C20 C19 H19A 120.1
C18 C19 H19A 120.1
C15 C20 C19 120.1(4)
C15 C20 H20A 119.9
C19 C20 H20A 119.9
C26 C21 C22 117.3(4)
C26 C21 C29 122.8(4)
C22 C21 C29 119.9(4)
O5 C22 C23 124.8(4)
O5 C22 C21 115.2(4)
C23 C22 C21 120.1(4)
C24 C23 C22 120.0(5)
C24 C23 H23A 120.0
C22 C23 H23A 120.0
C23 C24 C25 121.0(5)
C23 C24 H24A 119.5
C25 C24 H24A 119.5
C26 C25 C24 119.0(5)
C26 C25 H25A 120.5
C24 C25 H25A 120.5
C25 C26 C21 122.6(4)
C25 C26 H26A 118.7
C21 C26 H26A 118.7
O5 C27 C28 112.4(3)
O5 C27 H27A 109.1
C28 C27 H27A 109.1
O5 C27 H27B 109.1
C28 C27 H27B 109.1
H27A C27 H27B 107.8
O6 C28 O7 125.2(5)
O6 C28 C27 124.3(4)
O7 C28 C27 110.4(4)
N4 C29 C21 119.6(4)
N4 C29 H29A 120.2
C21 C29 H29A 120.2
C31 C30 N4 121.5(4)
C31 C30 C32 107.9(3)
N4 C30 C32 130.5(4)
N6 C31 C30 109.1(3)
N6 C31 C33 122.6(3)
C30 C31 C33 128.3(4)
O8 C32 N5 122.1(4)
O8 C32 C30 132.2(4)
N5 C32 C30 105.6(3)
C31 C33 H33A 109.5
C31 C33 H33B 109.5
H33A C33 H33B 109.5
C31 C33 H33C 109.5
H33A C33 H33C 109.5
H33B C33 H33C 109.5
N6 C34 H34A 109.5
N6 C34 H34B 109.5
H34A C34 H34B 109.5
N6 C34 H34C 109.5
H34A C34 H34C 109.5
H34B C34 H34C 109.5
C36 C35 C40 119.9(4)
C36 C35 N5 119.8(4)
C40 C35 N5 120.3(4)
C35 C36 C37 120.5(4)
C35 C36 H36A 119.7
C37 C36 H36A 119.7
C38 C37 C36 119.5(5)
C38 C37 H37A 120.3
C36 C37 H37A 120.3
C39 C38 C37 120.4(5)
C39 C38 H38A 119.8
C37 C38 H38A 119.8
C38 C39 C40 119.9(5)
C38 C39 H39A 120.0
C40 C39 H39A 120.0
C35 C40 C39 119.9(4)
C35 C40 H40A 120.1
C39 C40 H40A 120.1
O9 C41 H41A 109.5
O9 C41 H41B 109.5
H41A C41 H41B 109.5
O9 C41 H41C 109.5
H41A C41 H41C 109.5
H41B C41 H41C 109.5

loop_
_geom_bond_atom_site_label_1
_geom_bond_atom_site_label_2
_geom_bond_distance
O1 C2 1.383(4)
O1 C7 1.423(3)
O2 C8 1.320(4)
O2 H2A 0.82
O3 C8 1.191(4)
O4 C11 1.258(4)
O5 C22 1.369(4)
O5 C27 1.427(4)
O6 C28 1.179(4)
O7 C28 1.288(4)
O7 H7C 0.82
O8 C32 1.247(4)
O9 C41 1.370(4)
O9 H9B 0.90(3)
N1 C9 1.268(3)
N1 C10 1.396(4)
N2 C11 1.378(4)
N2 N3 1.379(3)
N2 C15 1.422(4)
N3 C12 1.336(4)
N3 C14 1.453(3)
N4 C29 1.293(4)
N4 C30 1.394(4)
N5 C32 1.379(4)
N5 N6 1.389(3)
N5 C35 1.417(4)
N6 C31 1.354(4)
N6 C34 1.461(4)
C1 C6 1.383(4)
C1 C2 1.393(4)
C1 C9 1.462(4)
C2 C3 1.385(4)
C3 C4 1.372(4)
C3 H3A 0.93
C4 C5 1.370(4)
C4 H4A 0.93
C5 C6 1.365(4)
C5 H5A 0.93
C6 H6A 0.93
C7 C8 1.509(5)
C7 H7A 0.97
C7 H7B 0.97
C9 H9A 0.93
C10 C12 1.377(4)
C10 C11 1.421(4)
C12 C13 1.480(4)
C13 H13A 0.96
C13 H13B 0.96
C13 H13C 0.96
C14 H14A 0.96
C14 H14B 0.96
C14 H14C 0.96
C15 C20 1.365(5)
C15 C16 1.375(4)
C16 C17 1.376(5)
C16 H16A 0.93
C17 C18 1.370(5)
C17 H17A 0.93
C18 C19 1.381(5)
C18 H18A 0.93
C19 C20 1.371(5)
C19 H19A 0.93
C20 H20A 0.93
C21 C26 1.382(5)
C21 C22 1.408(5)
C21 C29 1.456(4)
C22 C23 1.384(5)
C23 C24 1.366(5)
C23 H23A 0.93
C24 C25 1.371(5)
C24 H24A 0.93
C25 C26 1.365(5)
C25 H25A 0.93
C26 H26A 0.93
C27 C28 1.501(5)
C27 H27A 0.97
C27 H27B 0.97
C29 H29A 0.93
C30 C31 1.372(4)
C30 C32 1.423(5)
C31 C33 1.479(4)
C33 H33A 0.96
C33 H33B 0.96
C33 H33C 0.96
C34 H34A 0.96
C34 H34B 0.96
C34 H34C 0.96
C35 C36 1.360(5)
C35 C40 1.367(4)
C36 C37 1.371(5)
C36 H36A 0.93
C37 C38 1.369(5)
C37 H37A 0.93
C38 C39 1.358(5)
C38 H38A 0.93
C39 C40 1.377(5)
C39 H39A 0.93
C40 H40A 0.93
C41 H41A 0.96
C41 H41B 0.96
C41 H41C 0.96

loop_
_geom_hbond_atom_site_label_D
_geom_hbond_atom_site_label_H
_geom_hbond_atom_site_label_A
_geom_hbond_site_symmetry_A
_geom_hbond_distance_DH
_geom_hbond_distance_HA
_geom_hbond_distance_DA
_geom_hbond_angle_DHA
O9 H9B O8 . 0.90(3) 1.69(4) 2.567(5) 165(4)
O7 H7C O9 2_667 0.82 1.76 2.574(5) 176
O2 H2A O4 2_666 0.82 1.75 2.564(4) 171
C7 H7A O1 2_666 0.97 2.43 3.314(6) 151
C9 H9A O4 . 0.93 2.37 3.051(5) 130
C29 H29A O8 . 0.93 2.42 3.077(6) 128
C33 H33B O6 2_657 0.96 2.51 3.340(4) 145
C34 H34A O6 2_657 0.96 2.36 3.189(5) 144

loop_
_geom_torsion_atom_site_label_1
_geom_torsion_atom_site_label_2
_geom_torsion_atom_site_label_3
_geom_torsion_atom_site_label_4
_geom_torsion
C11 N2 N3 C12 -3.9(4)
C15 N2 N3 C12 -176.0(3)
C11 N2 N3 C14 -173.3(3)
C15 N2 N3 C14 14.6(5)
C32 N5 N6 C31 6.0(4)
C35 N5 N6 C31 165.2(3)
C32 N5 N6 C34 156.8(3)
C35 N5 N6 C34 -44.1(4)
C7 O1 C2 C3 -3.8(5)
C7 O1 C2 C1 176.4(3)
C6 C1 C2 O1 177.7(3)
C9 C1 C2 O1 -2.0(5)
C6 C1 C2 C3 -2.1(5)
C9 C1 C2 C3 178.2(3)
O1 C2 C3 C4 -177.8(4)
C1 C2 C3 C4 1.9(6)
C2 C3 C4 C5 0.0(6)
C3 C4 C5 C6 -1.6(6)
C4 C5 C6 C1 1.4(6)
C2 C1 C6 C5 0.5(6)
C9 C1 C6 C5 -179.9(3)
C2 O1 C7 C8 -79.1(4)
O1 C7 C8 O3 -6.2(6)
O1 C7 C8 O2 172.7(3)
C10 N1 C9 C1 -177.8(3)
C6 C1 C9 N1 15.9(5)
C2 C1 C9 N1 -164.5(3)
C9 N1 C10 C12 -178.8(3)
C9 N1 C10 C11 1.7(5)
N3 N2 C11 O4 -175.2(3)
C15 N2 C11 O4 -3.5(6)
N3 N2 C11 C10 2.9(4)
C15 N2 C11 C10 174.6(3)
C12 C10 C11 O4 176.9(4)
N1 C10 C11 O4 -3.6(6)
C12 C10 C11 N2 -1.0(4)
N1 C10 C11 N2 178.6(3)
N2 N3 C12 C10 3.2(4)
C14 N3 C12 C10 171.6(3)
N2 N3 C12 C13 -178.4(3)
C14 N3 C12 C13 -10.0(6)
N1 C10 C12 N3 179.0(3)
C11 C10 C12 N3 -1.4(4)
N1 C10 C12 C13 0.8(5)
C11 C10 C12 C13 -179.6(3)
C11 N2 C15 C20 85.1(4)
N3 N2 C15 C20 -104.3(4)
C11 N2 C15 C16 -94.1(4)
N3 N2 C15 C16 76.6(4)
C20 C15 C16 C17 -1.7(5)
N2 C15 C16 C17 177.4(3)
C15 C16 C17 C18 0.3(5)
C16 C17 C18 C19 1.1(6)
C17 C18 C19 C20 -1.1(6)
C16 C15 C20 C19 1.7(5)
N2 C15 C20 C19 -177.4(3)
C18 C19 C20 C15 -0.3(6)
C27 O5 C22 C23 -10.4(6)
C27 O5 C22 C21 170.2(3)
C26 C21 C22 O5 179.1(3)
C29 C21 C22 O5 0.1(5)
C26 C21 C22 C23 -0.3(5)
C29 C21 C22 C23 -179.4(3)
O5 C22 C23 C24 -178.9(4)
C21 C22 C23 C24 0.5(6)
C22 C23 C24 C25 -0.9(7)
C23 C24 C25 C26 1.1(7)
C24 C25 C26 C21 -1.0(6)
C22 C21 C26 C25 0.6(6)
C29 C21 C26 C25 179.6(3)
C22 O5 C27 C28 -70.8(4)
O5 C27 C28 O6 -10.7(6)
O5 C27 C28 O7 172.7(4)
C30 N4 C29 C21 -177.0(3)
C26 C21 C29 N4 -12.2(5)
C22 C21 C29 N4 166.8(3)
C29 N4 C30 C31 -179.2(3)
C29 N4 C30 C32 4.2(5)
N5 N6 C31 C30 -6.2(4)
C34 N6 C31 C30 -154.2(3)
N5 N6 C31 C33 173.5(3)
C34 N6 C31 C33 25.5(5)
N4 C30 C31 N6 -173.2(3)
C32 C30 C31 N6 4.1(4)
N4 C30 C31 C33 7.1(6)
C32 C30 C31 C33 -175.5(3)
N6 N5 C32 O8 174.9(3)
C35 N5 C32 O8 17.2(6)
N6 N5 C32 C30 -3.4(4)
C35 N5 C32 C30 -161.1(3)
C31 C30 C32 O8 -178.4(4)
N4 C30 C32 O8 -1.4(7)
C31 C30 C32 N5 -0.4(4)
N4 C30 C32 N5 176.6(3)
C32 N5 C35 C36 -68.9(5)
N6 N5 C35 C36 135.7(4)
C32 N5 C35 C40 113.3(4)
N6 N5 C35 C40 -42.1(5)
C40 C35 C36 C37 -0.5(6)
N5 C35 C36 C37 -178.4(3)
C35 C36 C37 C38 1.0(6)
C36 C37 C38 C39 -0.9(7)
C37 C38 C39 C40 0.4(7)
C36 C35 C40 C39 0.0(6)
N5 C35 C40 C39 177.9(4)
C38 C39 C40 C35 0.1(7)

loop_
_cod_related_entry_id
_cod_related_entry_database
_cod_related_entry_code
1 ChemSpider 30654739
